data_1574370
loop_
_publ_author_name
'Wu, Si-Guo'
'Cui, Wen'
'Ruan, Ze-Yu'
'Ni, Zhao-Ping'
'Tong, Ming-Liang'

_publ_section_title
;
 Switchable colossal anisotropic thermal expansion in a spin crossover
 framework
;
_journal_issue 20
_journal_name_full 'Chemical Science'
_journal_page_first 8845
_journal_page_last 8852
_journal_paper_doi 10.1039/D4SC08032G
_journal_volume 16
_journal_year 2025
_chemical_formula_moiety 'C14 H9 Au2 N7 Zn, C3 H8 O'
_chemical_formula_sum 'C17 H17 Au2 N7 O Zn'
_chemical_formula_weight 794.68
_space_group_crystal_system orthorhombic
_space_group_IT_number 73
_space_group_name_Hall '-I 2b 2c'
_space_group_name_H-M_alt 'I b c a'
_atom_sites_solution_hydrogens mixed
_atom_sites_solution_primary dual
_audit_creation_date 2025-03-17
_audit_creation_method
;
Olex2 1.5
(compiled 2025.03.04 svn.red2d20d0 for OlexSys, GUI svn.r7188)
;
_audit_update_record
;
2025-03-17 deposited with the CCDC.	2025-04-04 downloaded from the CCDC.
;
_cell_angle_alpha 90
_cell_angle_beta 90
_cell_angle_gamma 90
_cell_formula_units_Z 8
_cell_length_a 11.96862(20)
_cell_length_b 16.9470(3)
_cell_length_c 22.7781(3)
_cell_measurement_reflns_used 7553
_cell_measurement_temperature 299.99(10)
_cell_measurement_theta_max 74.9570
_cell_measurement_theta_min 5.2140
_cell_volume 4620.13(13)
_computing_cell_refinement 'CrysAlisPro 1.171.43.90 (Rigaku OD, 2023)'
_computing_data_collection 'CrysAlisPro system (CCD 43.95a 64-bit (release 03-11-2023))'
_computing_data_reduction 'CrysAlisPro 1.171.43.90 (Rigaku OD, 2023)'
_computing_molecular_graphics 'Olex2 1.5 (Dolomanov et al., 2009)'
_computing_publication_material 'Olex2 1.5 (Dolomanov et al., 2009)'
_computing_structure_refinement 'SHELXL 2018/3 (Sheldrick, 2015)'
_computing_structure_solution 'SHELXT  (Sheldrick, 2015)'
_diffrn_ambient_environment air
_diffrn_ambient_temperature 299.99(10)
_diffrn_detector 'Hybrid Pixel Array Detector'
_diffrn_detector_area_resol_mean 10.0000
_diffrn_detector_type HyPix
_diffrn_measured_fraction_theta_full 0.998
_diffrn_measured_fraction_theta_max 0.957
_diffrn_measurement_details
;
List of Runs (angles in degrees, time in seconds):

  # Type    Start    End  Width  t~exp~   \w     \q     \k     \f   Frames
#--------------------------------------------------------------------------
  1  \w     20.00 118.00   0.50    0.09    --   44.96  74.00  55.00  196
  2  \w     20.00 118.00   0.50    0.09    --   44.96  74.00  55.00  196
  3  \w     33.00  98.00   0.50    0.37    --  105.85 -74.00 -72.00  130
  4  \w     38.00  71.00   0.50    0.37    --  105.85 -61.00-180.00   66
  5  \w     41.00  73.00   0.50    0.37    --  105.85 -61.00-150.00   64
  6  \w     34.00  73.00   0.50    0.37    --  105.85 -61.00 -30.00   78
  7  \w     44.00  70.00   0.50    0.37    --  105.85 -61.00   0.00   52
  8  \w     39.00 106.00   0.50    0.37    --  105.85 -94.00 -60.00  134
  9  \w    -24.00  33.00   0.50    0.09    --  -44.96  19.00  60.00  114
 10  \w    -24.00  33.00   0.50    0.09    --  -44.96  19.00 -60.00  114
 11  \w    -24.00  33.00   0.50    0.09    --  -44.96  19.00-150.00  114
 12  \w    -74.00 -26.00   0.50    0.37    -- -100.00  64.00 -69.00   96
 13  \w   -156.00 -84.00   0.50    0.37    -- -100.00 -61.00 120.00  144
 14  \w   -173.00 -79.50   0.50    0.37    -- -100.00 -84.00  43.00  187
;
_diffrn_measurement_device 'four-circle diffractometer'
_diffrn_measurement_device_type 'XtaLAB Synergy R, DW system, HyPix'
_diffrn_measurement_method '\w scans'
_diffrn_orient_matrix_type 'CrysAlisPro convention (1999,Acta A55,543-557)'
_diffrn_orient_matrix_UB_11 0.0713813000
_diffrn_orient_matrix_UB_12 -0.0735235000
_diffrn_orient_matrix_UB_13 0.0131607000
_diffrn_orient_matrix_UB_21 0.0634614000
_diffrn_orient_matrix_UB_22 0.0118986000
_diffrn_orient_matrix_UB_23 -0.0582084000
_diffrn_orient_matrix_UB_31 0.0863083000
_diffrn_orient_matrix_UB_32 0.0520808000
_diffrn_orient_matrix_UB_33 0.0318432000
_diffrn_radiation_monochromator mirror
_diffrn_radiation_probe x-ray
_diffrn_radiation_type 'Cu K\a'
_diffrn_radiation_wavelength 1.54184
_diffrn_reflns_av_R_equivalents 0.0476
_diffrn_reflns_av_unetI/netI 0.0299
_diffrn_reflns_Laue_measured_fraction_full 0.998
_diffrn_reflns_Laue_measured_fraction_max 0.957
_diffrn_reflns_limit_h_max 14
_diffrn_reflns_limit_h_min -14
_diffrn_reflns_limit_k_max 20
_diffrn_reflns_limit_k_min -19
_diffrn_reflns_limit_l_max 28
_diffrn_reflns_limit_l_min -15
_diffrn_reflns_number 11328
_diffrn_reflns_point_group_measured_fraction_full 0.998
_diffrn_reflns_point_group_measured_fraction_max 0.957
_diffrn_reflns_theta_full 67.684
_diffrn_reflns_theta_max 75.518
_diffrn_reflns_theta_min 3.881
_diffrn_source 'Rotating-anode X-ray tube'
_diffrn_source_type 'Rigaku (Cu) X-ray Source'
_exptl_absorpt_coefficient_mu 24.786
_exptl_absorpt_correction_T_max 1.00000
_exptl_absorpt_correction_T_min 0.23700
_exptl_absorpt_correction_type multi-scan
_exptl_absorpt_process_details
;
CrysAlisPro 1.171.43.90 (Rigaku Oxford Diffraction, 2023)
Empirical absorption correction using spherical harmonics,
implemented in SCALE3 ABSPACK scaling algorithm.
;
_exptl_crystal_colour colourless
_exptl_crystal_colour_primary colourless
_exptl_crystal_density_diffrn 2.285
_exptl_crystal_description block
_exptl_crystal_F_000 2912
_exptl_crystal_size_max 0.15
_exptl_crystal_size_mid 0.15
_exptl_crystal_size_min 0.1
_refine_diff_density_max 2.153
_refine_diff_density_min -1.848
_refine_diff_density_rms 0.264
_refine_ls_extinction_method none
_refine_ls_goodness_of_fit_ref 1.184
_refine_ls_hydrogen_treatment constr
_refine_ls_matrix_type full
_refine_ls_number_parameters 172
_refine_ls_number_reflns 2305
_refine_ls_number_restraints 51
_refine_ls_restrained_S_all 1.178
_refine_ls_R_factor_all 0.0497
_refine_ls_R_factor_gt 0.0448
_refine_ls_shift/su_max 0.001
_refine_ls_shift/su_mean 0.000
_refine_ls_structure_factor_coef Fsqd
_refine_ls_weighting_details 'w=1/[\s^2^(Fo^2^)+(0.0635P)^2^+26.2954P] where P=(Fo^2^+2Fc^2^)/3'
_refine_ls_weighting_scheme calc
_refine_ls_wR_factor_gt 0.1174
_refine_ls_wR_factor_ref 0.1199
_reflns_Friedel_coverage 0.000
_reflns_number_gt 2109
_reflns_number_total 2305
_reflns_threshold_expression 'I > 2\s(I)'
_cod_data_source_file d4sc08032g2.cif
_cod_data_source_block Zn_iPrOH_300K
_cod_depositor_comments 'Adding full bibliography for 1574366--1574373.cif.'
_cod_database_code 1574370
_shelx_shelxl_version_number 2018/3
_chemical_oxdiff_formula 'C H O N Zn Au'
_chemical_oxdiff_usercomment 'C H N O'
_shelx_space_group_comment
;
The symmetry employed for this shelxl refinement is uniquely defined
by the following loop, which should always be used as a source of
symmetry information in preference to the above space-group names.
They are only intended as comments.
;
_olex2_refinement_description
;
1. Fixed Uiso
 At 1.2 times of:
  All C(H) groups, All N(H,H) groups
 At 1.5 times of:
  All C(H,H,H) groups, All O(H) groups
2. Restrained distances
 C10-C9
 1.51 with sigma of 0.02
 C10-O1
 1.42 with sigma of 0.02
 C10-C11
 1.48 with sigma of 0.02
3. Uiso/Uaniso restraints and constraints
C10 \\sim C11 \\sim C9 \\sim O1: within 1.7A with sigma of 0.01 and sigma for
terminal atoms of 0.02 within 1.7A
Uanis(C2) \\sim Ueq, Uanis(C7B) \\sim Ueq, Uanis(C8B) \\sim Ueq, Uanis(C8A)
\\sim Ueq: with sigma of 0.01 and sigma for terminal atoms of 0.02
Uanis(N5) \\sim Ueq: with sigma of 0.01 and sigma for terminal atoms of 0.02
4. Others
 Sof(C8B)=Sof(H8B)=Sof(C7B)=Sof(H7B)=1-FVAR(1)
 Sof(C7A)=Sof(H7A)=Sof(C8A)=Sof(H8A)=FVAR(1)
 Fixed Sof: H4(0.5) N5(0.5) H5A(0.5) H5B(0.5) O1(0.5) H1(0.5) C9(0.5) H9A(0.5)
 H9B(0.5) H9C(0.5) C10(0.5) H10(0.5) C11(0.5) H11A(0.5) H11B(0.5) H11C(0.5)
5.a Riding coordinates:
 O1(H1), C11(H11A,H11B,H11C)
5.b Ternary CH refined with riding coordinates:
 C10(H10)
5.c Aromatic/amide H refined with riding coordinates:
 C3(H3), C4(H4), C7A(H7A), C8A(H8A), C8B(H8B), C7B(H7B)
5.d X=CH2 refined with riding coordinates:
 N5(H5A,H5B)
5.e Idealised Me refined as rotating group:
 C9(H9A,H9B,H9C)
;
_olex2_submission_special_instructions 'No special instructions were received'
_oxdiff_exptl_absorpt_empirical_details
;
Empirical correction (ABSPACK) includes:
- Absorption correction using spherical harmonics
- Frame scaling
;
_oxdiff_exptl_absorpt_empirical_full_max 2.405
_oxdiff_exptl_absorpt_empirical_full_min 0.634

loop_
_space_group_symop_operation_xyz
'x, y, z'
'-x+1/2, -y, z+1/2'
'-x, y+1/2, -z+1/2'
'x+1/2, -y+1/2, -z'
'x+1/2, y+1/2, z+1/2'
'-x+1, -y+1/2, z+1'
'-x+1/2, y+1, -z+1'
'x+1, -y+1, -z+1/2'
'-x, -y, -z'
'x-1/2, y, -z-1/2'
'x, -y-1/2, z-1/2'
'-x-1/2, y-1/2, z'
'-x+1/2, -y+1/2, -z+1/2'
'x, y+1/2, -z'
'x+1/2, -y, z'
'-x, y, z+1/2'

loop_
_atom_site_label
_atom_site_type_symbol
_atom_site_fract_x
_atom_site_fract_y
_atom_site_fract_z
_atom_site_U_iso_or_equiv
_atom_site_adp_type
_atom_site_occupancy
_atom_site_site_symmetry_order
_atom_site_calc_flag
_atom_site_refinement_flags_posn
_atom_site_refinement_flags_adp
_atom_site_refinement_flags_occupancy
_atom_site_disorder_assembly
_atom_site_disorder_group
Au1 Au 1.27547(3) -0.01670(2) 0.07110(2) 0.05018(18) Uani 1 1 d . . . . .
Zn1 Zn 1.000000 -0.250000 0.07826(4) 0.0278(2) Uani 1 2 d S T P . .
N1 N 0.8959(6) -0.1457(4) 0.0771(2) 0.0452(14) Uani 1 1 d . . . . .
N2 N 1.1437(6) -0.1747(4) 0.0784(2) 0.0487(15) Uani 1 1 d . . . . .
N3 N 1.000000 -0.250000 0.1728(3) 0.0325(15) Uani 1 2 d S T P . .
N4 N 1.000000 -0.250000 0.4839(3) 0.0391(16) Uani 1 2 d S T P . .
C1 C 0.8531(8) -0.0879(5) 0.0736(3) 0.0524(19) Uani 1 1 d . . . . .
C2 C 1.1951(7) -0.1189(5) 0.0755(3) 0.0473(17) Uani 1 1 d . U . . .
C3 C 0.9158(6) -0.2182(5) 0.2035(3) 0.0451(16) Uani 1 1 d . . . . .
H3 H 0.856252 -0.196145 0.183045 0.054 Uiso 1 1 calc R U . . .
C4 C 0.9131(6) -0.2164(5) 0.2648(3) 0.0495(17) Uani 1 1 d . . . . .
H4 H 0.853600 -0.192999 0.284450 0.059 Uiso 0.5 1 calc R U P A 2
C5 C 1.000000 -0.250000 0.2959(3) 0.043(2) Uani 1 2 d S T P B .
C6 C 1.000000 -0.250000 0.3612(4) 0.0385(19) Uani 1 2 d S T P . .
N5 N 0.8242(14) -0.1735(13) 0.2896(7) 0.086(5) Uani 0.5 1 d . U P B 1
H5A H 0.821119 -0.166507 0.326937 0.103 Uiso 0.5 1 calc R U P B 1
H5B H 0.772891 -0.154293 0.267341 0.103 Uiso 0.5 1 calc R U P B 1
O1 O 0.698(3) -0.050(3) 0.214(2) 0.215(13) Uani 0.5 1 d D U P C -1
H1 H 0.669399 -0.058083 0.181587 0.322 Uiso 0.5 1 d R U P C -1
C9 C 0.525(4) -0.006(2) 0.198(3) 0.209(16) Uani 0.5 1 d D U P C -1
H9A H 0.559770 -0.004003 0.160439 0.314 Uiso 0.5 1 calc R U P C -1
H9B H 0.479923 0.040380 0.203868 0.314 Uiso 0.5 1 calc R U P C -1
H9C H 0.479219 -0.052057 0.201269 0.314 Uiso 0.5 1 calc R U P C -1
C10 C 0.614(3) -0.009(3) 0.245(3) 0.210(13) Uani 0.5 1 d D U P C -1
H10 H 0.590674 -0.032886 0.282053 0.253 Uiso 0.5 1 calc R U P C -1
C11 C 0.641(5) 0.076(2) 0.249(3) 0.217(16) Uani 0.5 1 d D U P C -1
H11A H 0.704374 0.069586 0.223656 0.326 Uiso 0.5 1 d R U P C -1
H11B H 0.663904 0.102726 0.283816 0.326 Uiso 0.5 1 d R U P C -1
H11C H 0.584254 0.107276 0.229396 0.326 Uiso 0.5 1 d R U P C -1
C7A C 0.9081(8) -0.2744(8) 0.3927(4) 0.052(3) Uani 0.724(14) 1 d . . P B 1
H7A H 0.843847 -0.291060 0.373345 0.063 Uiso 0.724(14) 1 calc R U P B 1
C8A C 0.9120(8) -0.2740(7) 0.4534(4) 0.048(3) Uani 0.724(14) 1 d . U P B 1
H8A H 0.849503 -0.291476 0.473888 0.057 Uiso 0.724(14) 1 calc R U P B 1
C8B C 0.998(3) -0.3165(16) 0.4529(12) 0.051(7) Uani 0.276(14) 1 d . U P B 2
H8B H 0.993838 -0.364143 0.473017 0.061 Uiso 0.276(14) 1 calc R U P B 2
C7B C 1.001(2) -0.3183(14) 0.3929(10) 0.041(6) Uani 0.276(14) 1 d . U P B 2
H7B H 1.003617 -0.366547 0.373514 0.050 Uiso 0.276(14) 1 calc R U P B 2

loop_
_atom_site_aniso_label
_atom_site_aniso_U_11
_atom_site_aniso_U_22
_atom_site_aniso_U_33
_atom_site_aniso_U_23
_atom_site_aniso_U_13
_atom_site_aniso_U_12
Au1 0.0645(3) 0.0393(3) 0.0468(2) -0.00119(11) 0.00037(13) -0.02385(14)
Zn1 0.0392(6) 0.0224(5) 0.0217(5) 0.000 0.000 -0.0018(4)
N1 0.063(4) 0.032(3) 0.041(3) 0.002(2) 0.000(3) 0.016(3)
N2 0.065(4) 0.038(3) 0.043(3) 0.000(2) 0.002(3) -0.018(3)
N3 0.040(4) 0.032(4) 0.026(3) 0.000 0.000 0.000(3)
N4 0.052(4) 0.043(4) 0.023(3) 0.000 0.000 0.001(4)
C1 0.067(5) 0.051(5) 0.039(3) 0.000(3) 0.001(3) 0.021(4)
C2 0.053(4) 0.047(4) 0.042(3) -0.001(3) -0.001(3) -0.013(4)
C3 0.049(4) 0.060(4) 0.027(3) 0.005(3) -0.002(2) 0.011(3)
C4 0.056(4) 0.064(4) 0.029(3) 0.001(3) 0.007(3) 0.010(4)
C5 0.048(5) 0.064(6) 0.018(4) 0.000 0.000 -0.005(5)
C6 0.043(5) 0.051(5) 0.022(4) 0.000 0.000 0.005(4)
N5 0.078(9) 0.132(13) 0.047(7) -0.006(8) 0.005(7) 0.024(10)
O1 0.17(2) 0.17(2) 0.31(4) 0.02(3) 0.00(3) 0.05(2)
C9 0.17(3) 0.15(2) 0.31(4) 0.04(3) -0.03(3) 0.05(2)
C10 0.17(2) 0.14(2) 0.32(4) 0.03(3) -0.02(3) 0.06(2)
C11 0.19(3) 0.14(2) 0.33(4) 0.03(3) -0.02(3) 0.05(2)
C7A 0.037(5) 0.092(9) 0.027(4) 0.007(5) -0.003(3) -0.017(5)
C8A 0.048(5) 0.064(6) 0.030(4) 0.000(4) 0.000(3) -0.016(5)
C8B 0.065(11) 0.042(10) 0.044(9) -0.002(8) 0.000(8) -0.002(8)
C7B 0.055(10) 0.029(9) 0.040(9) 0.000(7) 0.001(7) -0.001(8)

loop_
_atom_type_symbol
_atom_type_description
_atom_type_scat_dispersion_real
_atom_type_scat_dispersion_imag
_atom_type_scat_source
C C 0.0181 0.0091 'International Tables Vol C Tables 4.2.6.8 and 6.1.1.4'
H H 0.0000 0.0000 'International Tables Vol C Tables 4.2.6.8 and 6.1.1.4'
Au Au -4.4197 7.2980 'International Tables Vol C Tables 4.2.6.8 and 6.1.1.4'
N N 0.0311 0.0180 'International Tables Vol C Tables 4.2.6.8 and 6.1.1.4'
O O 0.0492 0.0322 'International Tables Vol C Tables 4.2.6.8 and 6.1.1.4'
Zn Zn -1.5491 0.6778 'International Tables Vol C Tables 4.2.6.8 and 6.1.1.4'

loop_
_geom_angle_atom_site_label_1
_geom_angle_atom_site_label_2
_geom_angle_atom_site_label_3
_geom_angle
_geom_angle_site_symmetry_1
_geom_angle_site_symmetry_3
_geom_angle_publ_flag
C1 Au1 Au1 96.56(19) 15 7_744 ?
C2 Au1 Au1 87.67(19) . 7_744 ?
C2 Au1 C1 175.3(3) . 15 ?
N1 Zn1 N1 178.6(3) 6_644 . ?
N2 Zn1 N1 88.6(3) . . ?
N2 Zn1 N1 91.4(3) 6_644 . ?
N2 Zn1 N1 91.4(3) . 6_644 ?
N2 Zn1 N1 88.6(3) 6_644 6_644 ?
N2 Zn1 N2 179.8(3) . 6_644 ?
N2 Zn1 N3 89.91(15) 6_644 . ?
N2 Zn1 N3 89.91(15) . . ?
N2 Zn1 N4 90.09(15) . 11 ?
N2 Zn1 N4 90.09(15) 6_644 11 ?
N3 Zn1 N1 90.71(14) . 6_644 ?
N3 Zn1 N1 90.71(14) . . ?
N4 Zn1 N1 89.29(14) 11 . ?
N4 Zn1 N1 89.29(14) 11 6_644 ?
N4 Zn1 N3 180.0 11 . ?
C1 N1 Zn1 171.7(7) . . ?
C2 N2 Zn1 159.3(7) . . ?
C3 N3 Zn1 121.5(4) 6_644 . ?
C3 N3 Zn1 121.5(4) . . ?
C3 N3 C3 117.1(7) 6_644 . ?
C8A N4 Zn1 121.6(5) . 11_556 ?
C8A N4 Zn1 121.6(5) 6_644 11_556 ?
C8A N4 C8A 116.8(10) 6_644 . ?
C8A N4 C8B 89.8(14) . 6_644 ?
C8A N4 C8B 56.3(14) 6_644 6_644 ?
C8B N4 C8B 116(2) 6_644 . ?
N1 C1 Au1 177.6(6) . 15_455 ?
N2 C2 Au1 176.0(8) . . ?
N3 C3 H3 118.4 . . ?
N3 C3 C4 123.2(6) . . ?
C4 C3 H3 118.4 . . ?
C3 C4 H4 120.4 . . ?
C3 C4 N5 115.4(9) . . ?
C5 C4 C3 119.1(7) . . ?
C5 C4 H4 120.4 . . ?
C5 C4 N5 125.3(9) . . ?
C4 C5 C4 118.3(8) 6_644 . ?
C4 C5 C6 120.9(4) . . ?
C4 C5 C6 120.9(4) 6_644 . ?
C7A C6 C5 121.4(5) 6_644 . ?
C7A C6 C5 121.4(5) . . ?
C7A C6 C7A 117.2(10) 6_644 . ?
C7B C6 C5 122.0(10) . . ?
C7B C6 C5 122.0(10) 6_644 . ?
C7B C6 C7B 116(2) . 6_644 ?
C4 N5 H5A 120.0 . . ?
C4 N5 H5B 120.0 . . ?
H5A N5 H5B 120.0 . . ?
C10 O1 H1 103.1 . . ?
H9A C9 H9B 109.5 . . ?
H9A C9 H9C 109.5 . . ?
H9B C9 H9C 109.5 . . ?
C10 C9 H9A 109.5 . . ?
C10 C9 H9B 109.5 . . ?
C10 C9 H9C 109.5 . . ?
O1 C10 C9 100(3) . . ?
O1 C10 H10 114.9 . . ?
O1 C10 C11 111(4) . . ?
C9 C10 H10 114.9 . . ?
C11 C10 C9 100(4) . . ?
C11 C10 H10 114.9 . . ?
C10 C11 H11A 91.1 . . ?
C10 C11 H11B 124.7 . . ?
C10 C11 H11C 110.6 . . ?
H11A C11 H11B 108.7 . . ?
H11A C11 H11C 110.2 . . ?
H11B C11 H11C 109.6 . . ?
C6 C7A H7A 120.3 . . ?
C6 C7A C8A 119.5(8) . . ?
C8A C7A H7A 120.3 . . ?
N4 C8A C7A 123.5(8) . . ?
N4 C8A H8A 118.2 . . ?
C7A C8A H8A 118.2 . . ?
N4 C8B H8B 118.3 . . ?
N4 C8B C7B 123(2) . . ?
C7B C8B H8B 118.3 . . ?
C6 C7B C8B 121(2) . . ?
C6 C7B H7B 119.7 . . ?
C8B C7B H7B 119.7 . . ?

loop_
_geom_bond_atom_site_label_1
_geom_bond_atom_site_label_2
_geom_bond_distance
_geom_bond_site_symmetry_2
_geom_bond_publ_flag
Au1 Au1 3.2962(6) 7_744 ?
Au1 C1 2.002(8) 15 ?
Au1 C2 1.983(8) . ?
Zn1 N1 2.163(6) . ?
Zn1 N1 2.163(6) 6_644 ?
Zn1 N2 2.141(6) . ?
Zn1 N2 2.141(6) 6_644 ?
Zn1 N3 2.154(6) . ?
Zn1 N4 2.149(7) 11 ?
N1 C1 1.109(11) . ?
N2 C2 1.131(10) . ?
N3 C3 1.340(7) 6_644 ?
N3 C3 1.340(7) . ?
N4 C8A 1.326(10) . ?
N4 C8A 1.326(10) 6_644 ?
N4 C8B 1.33(3) 6_644 ?
N4 C8B 1.33(3) . ?
C3 H3 0.9300 . ?
C3 C4 1.397(8) . ?
C4 H4 0.9300 . ?
C4 C5 1.381(9) . ?
C4 N5 1.407(18) . ?
C5 C6 1.487(11) . ?
C6 C7A 1.378(10) 6_644 ?
C6 C7A 1.378(10) . ?
C6 C7B 1.36(2) . ?
C6 C7B 1.36(2) 6_644 ?
N5 H5A 0.8600 . ?
N5 H5B 0.8600 . ?
O1 H1 0.8283 . ?
O1 C10 1.42(2) . ?
C9 H9A 0.9600 . ?
C9 H9B 0.9600 . ?
C9 H9C 0.9600 . ?
C9 C10 1.50(2) . ?
C10 H10 0.9800 . ?
C10 C11 1.48(2) . ?
C11 H11A 0.9631 . ?
C11 H11B 0.9544 . ?
C11 H11C 0.9613 . ?
C7A H7A 0.9300 . ?
C7A C8A 1.383(13) . ?
C8A H8A 0.9300 . ?
C8B H8B 0.9300 . ?
C8B C7B 1.37(4) . ?
C7B H7B 0.9300 . ?

loop_
_geom_torsion_atom_site_label_1
_geom_torsion_atom_site_label_2
_geom_torsion_atom_site_label_3
_geom_torsion_atom_site_label_4
_geom_torsion
_geom_torsion_site_symmetry_1
_geom_torsion_site_symmetry_2
_geom_torsion_site_symmetry_3
_geom_torsion_site_symmetry_4
_geom_torsion_publ_flag
Zn1 N3 C3 C4 -179.5(6) . . . . ?
Zn1 N4 C8A C7A 179.5(9) 11_556 . . . ?
Zn1 N4 C8B C7B -178(2) 11_556 . . . ?
N3 C3 C4 C5 -1.0(12) . . . . ?
N3 C3 C4 N5 173.7(11) . . . . ?
N4 C8B C7B C6 -4(4) . . . . ?
C3 N3 C3 C4 0.5(6) 6_644 . . . ?
C3 C4 C5 C4 0.5(6) . . . 6_644 ?
C3 C4 C5 C6 -179.5(6) . . . . ?
C4 C5 C6 C7A 49.3(8) . . . . ?
C4 C5 C6 C7A -130.7(8) 6_644 . . . ?
C4 C5 C6 C7A -130.7(8) . . . 6_644 ?
C4 C5 C6 C7A 49.3(8) 6_644 . . 6_644 ?
C4 C5 C6 C7B -60.8(14) 6_644 . . . ?
C4 C5 C6 C7B -60.8(14) . . . 6_644 ?
C4 C5 C6 C7B 119.2(14) . . . . ?
C4 C5 C6 C7B 119.2(14) 6_644 . . 6_644 ?
C5 C6 C7A C8A 179.5(8) . . . . ?
C5 C6 C7B C8B -178.2(19) . . . . ?
C6 C7A C8A N4 1.0(17) . . . . ?
N5 C4 C5 C4 -173.6(15) . . . 6_644 ?
N5 C4 C5 C6 6.4(15) . . . . ?
C7A C6 C7A C8A -0.5(8) 6_644 . . . ?
C8A N4 C8A C7A -0.5(9) 6_644 . . . ?
C8B N4 C8B C7B 2(2) 6_644 . . . ?
C7B C6 C7B C8B 1.8(19) 6_644 . . . ?
